data_4060016
loop_
_publ_author_name
'Roland Fischer'
'Michaela Zirngast'
'Michaela Flock'
'Judith Baumgartner'
'Christoph Marschner'

_publ_contact_author
;
      Christoph Marschner
      Institut fuer Anorganische Chemie
      Technische Universitaet Graz
      Stremayrgasse 16
      A-8010 Graz
      Austria
;
_publ_contact_author_email marschner@anorg.tu-graz.ac.at
_publ_contact_author_fax '+43 316 873 8701'
_publ_contact_author_phone '+43 316 873 8209'
_publ_section_title
;
Synthesis of a Hafnocene Disilene Complex
;
_journal_name_full 'Journal of the American Chemical Society'
_journal_page_first 70
_journal_page_last 71
_journal_paper_doi 10.1021/ja0464387
_journal_volume 127
_journal_year 2005
_chemical_formula_sum 'C25 H55 Hf P Si6'
_chemical_formula_weight 733.69
_space_group_IT_number 60
_space_group_name_Hall '-P 2n 2ab'
_space_group_name_H-M_alt 'P b c n'
_symmetry_cell_setting orthorhombic
_symmetry_space_group_name_Hall '-P 2n 2ab'
_symmetry_space_group_name_H-M 'P b c n'
_atom_sites_solution_hydrogens geom
_atom_sites_solution_primary direct
_atom_sites_solution_secondary difmap
_cell_angle_alpha 90.00
_cell_angle_beta 90.00
_cell_angle_gamma 90.00
_cell_formula_units_Z 8
_cell_length_a 16.487(3)
_cell_length_b 22.667(5)
_cell_length_c 18.672(4)
_cell_measurement_reflns_used ?
_cell_measurement_temperature 100(2)
_cell_measurement_theta_max ?
_cell_measurement_theta_min ?
_cell_volume 6978(2)
_diffrn_ambient_temperature 100(2)
_diffrn_detector_area_resol_mean ?
_diffrn_measurement_device_type 'Bruker P4'
_diffrn_measurement_method '\w scans'
_diffrn_radiation_monochromator graphite
_diffrn_radiation_source 'fine-focus sealed tube'
_diffrn_radiation_type MoK\a
_diffrn_radiation_wavelength 0.71073
_diffrn_reflns_av_R_equivalents 0.1090
_diffrn_reflns_av_sigmaI/netI 0.0736
_diffrn_reflns_limit_h_max 17
_diffrn_reflns_limit_h_min -18
_diffrn_reflns_limit_k_max 19
_diffrn_reflns_limit_k_min -24
_diffrn_reflns_limit_l_max 20
_diffrn_reflns_limit_l_min -18
_diffrn_reflns_number 27860
_diffrn_reflns_theta_max 22.99
_diffrn_reflns_theta_min 1.53
_diffrn_standards_decay_% ?
_diffrn_standards_interval_count ?
_diffrn_standards_interval_time ?
_diffrn_standards_number ?
_exptl_absorpt_coefficient_mu 3.255
_exptl_absorpt_correction_T_max 0.5345
_exptl_absorpt_correction_T_min 0.3041
_exptl_absorpt_correction_type empirical
_exptl_absorpt_process_details XPREP
_exptl_crystal_colour colorless
_exptl_crystal_density_diffrn 1.397
_exptl_crystal_density_meas ?
_exptl_crystal_density_method 'not measured'
_exptl_crystal_description blocks
_exptl_crystal_F_000 3008
_exptl_crystal_size_max 0.48
_exptl_crystal_size_mid 0.30
_exptl_crystal_size_min 0.22
_refine_ls_extinction_coef ?
_refine_ls_extinction_method none
_refine_ls_goodness_of_fit_ref 1.108
_refine_ls_hydrogen_treatment mixed
_refine_ls_matrix_type full
_refine_ls_number_parameters 313
_refine_ls_number_reflns 4861
_refine_ls_number_restraints 0
_refine_ls_restrained_S_all 1.108
_refine_ls_R_factor_all 0.1059
_refine_ls_R_factor_gt 0.0710
_refine_ls_shift/su_max 0.021
_refine_ls_shift/su_mean 0.000
_refine_ls_structure_factor_coef Fsqd
_refine_ls_weighting_details 'calc w=1/[\s^2^(Fo^2^)+(0.0424P)^2^+52.7434P] where P=(Fo^2^+2Fc^2^)/3'
_refine_ls_weighting_scheme calc
_refine_ls_wR_factor_gt 0.1264
_refine_ls_wR_factor_ref 0.1384
_reflns_number_gt 3303
_reflns_number_total 4861
_reflns_threshold_expression >2sigma(I)
_cod_depositor_comments
;
The following automatic conversions were performed:
'_symmetry_cell_setting' value 'Orthorhombic' changed to 'orthorhombic'
according to '/home/saulius/struct/CIF-dictionaries/cif_core.dic'
dictionary named 'cif_core.dic' version 2.4.1 from 2010-06-29.

Automatic conversion script
Id: cif_fix_enum 1527 2010-12-29 10:47:43Z saulius 
;
_cod_database_code 4060016

loop_
_symmetry_equiv_pos_as_xyz
'x, y, z'
'-x+1/2, -y+1/2, z+1/2'
'-x, y, -z+1/2'
'x+1/2, -y+1/2, -z'
'-x, -y, -z'
'x-1/2, y-1/2, -z-1/2'
'x, -y, z-1/2'
'-x-1/2, y-1/2, z'

loop_
_atom_site_label
_atom_site_type_symbol
_atom_site_fract_x
_atom_site_fract_y
_atom_site_fract_z
_atom_site_U_iso_or_equiv
_atom_site_adp_type
_atom_site_occupancy
_atom_site_symmetry_multiplicity
_atom_site_calc_flag
_atom_site_refinement_flags
_atom_site_disorder_assembly
_atom_site_disorder_group
Hf1 Hf 0.25535(3) 0.997025(18) 1.02293(2) 0.02152(18) Uani 1 1 d . . .
P1 P 0.2841(2) 1.04910(13) 0.89505(18) 0.0279(8) Uani 1 1 d . . .
Si1 Si 0.1325(2) 0.86694(14) 0.86795(19) 0.0262(8) Uani 1 1 d . . .
Si2 Si 0.2479(2) 0.89728(12) 0.93170(16) 0.0195(7) Uani 1 1 d . . .
Si3 Si 0.2377(2) 0.87547(12) 1.05395(16) 0.0235(8) Uani 1 1 d . . .
Si4 Si 0.1253(2) 0.82647(14) 1.10560(19) 0.0304(9) Uani 1 1 d . . .
Si5 Si 0.3505(2) 0.84772(14) 0.86694(18) 0.0222(8) Uani 1 1 d . . .
Si6 Si 0.3431(2) 0.81712(14) 1.10225(19) 0.0288(9) Uani 1 1 d . . .
C1 C 0.4030(7) 0.9822(5) 1.0387(7) 0.031(3) Uani 1 1 d . . .
H1 H 0.4279 0.9530 1.0095 0.037 Uiso 1 1 calc R . .
C2 C 0.3943(8) 1.0420(6) 1.0210(7) 0.036(3) Uani 1 1 d . . .
H4 H 0.4141 1.0608 0.9790 0.043 Uiso 1 1 calc R . .
C3 C 0.3508(8) 1.0692(5) 1.0769(7) 0.036(3) Uani 1 1 d . . .
H3 H 0.3352 1.1095 1.0790 0.043 Uiso 1 1 calc R . .
C4 C 0.3344(7) 1.0259(5) 1.1293(8) 0.038(4) Uani 1 1 d . . .
H20 H 0.3052 1.0314 1.1726 0.045 Uiso 1 1 calc R . .
C5 C 0.3698(7) 0.9728(5) 1.1048(6) 0.025(3) Uani 1 1 d . . .
H10 H 0.3705 0.9365 1.1302 0.031 Uiso 1 1 calc R . .
C6 C 0.1070(7) 0.9831(5) 1.0417(7) 0.030(3) Uani 1 1 d . . .
H2 H 0.0844 0.9446 1.0393 0.036 Uiso 1 1 calc R . .
C7 C 0.1372(7) 1.0103(5) 1.1027(7) 0.033(3) Uani 1 1 d . . .
H5 H 0.1402 0.9935 1.1492 0.039 Uiso 1 1 calc R . .
C8 C 0.1624(7) 1.0672(5) 1.0827(7) 0.034(3) Uani 1 1 d . . .
H6 H 0.1845 1.0956 1.1146 0.041 Uiso 1 1 calc R . .
C9 C 0.1503(8) 1.0760(5) 1.0101(6) 0.031(3) Uani 1 1 d . . .
H16 H 0.1624 1.1105 0.9833 0.038 Uiso 1 1 calc R . .
C10 C 0.1157(7) 1.0223(5) 0.9841(7) 0.027(3) Uani 1 1 d . . .
H7 H 0.1011 1.0144 0.9358 0.032 Uiso 1 1 calc R . .
C11 C 0.3057(8) 1.1287(5) 0.8977(7) 0.035(3) Uani 1 1 d . . .
H14A H 0.3565 1.1355 0.9238 0.053 Uiso 1 1 calc R . .
H14B H 0.2613 1.1493 0.9221 0.053 Uiso 1 1 calc R . .
H14C H 0.3110 1.1438 0.8488 0.053 Uiso 1 1 calc R . .
C12 C 0.2040(8) 1.0496(6) 0.8274(6) 0.041(4) Uani 1 1 d . . .
H18A H 0.1579 1.0728 0.8449 0.062 Uiso 1 1 calc R . .
H18B H 0.1864 1.0091 0.8180 0.062 Uiso 1 1 calc R . .
H18C H 0.2248 1.0672 0.7831 0.062 Uiso 1 1 calc R . .
C13 C 0.3695(8) 1.0217(5) 0.8412(6) 0.037(4) Uani 1 1 d . . .
H19A H 0.3775 1.0475 0.7997 0.056 Uiso 1 1 calc R . .
H19B H 0.3577 0.9815 0.8247 0.056 Uiso 1 1 calc R . .
H19C H 0.4189 1.0214 0.8704 0.056 Uiso 1 1 calc R . .
C14 C 0.0331(7) 0.8794(5) 0.9125(7) 0.035(3) Uani 1 1 d . . .
H15A H -0.0106 0.8648 0.8816 0.053 Uiso 1 1 calc R . .
H15B H 0.0256 0.9217 0.9211 0.053 Uiso 1 1 calc R . .
H15C H 0.0319 0.8582 0.9582 0.053 Uiso 1 1 calc R . .
C15 C 0.1205(7) 0.9031(6) 0.7776(6) 0.035(3) Uani 1 1 d . . .
H12A H 0.0897 0.8770 0.7458 0.053 Uiso 1 1 calc R . .
H12B H 0.1741 0.9106 0.7569 0.053 Uiso 1 1 calc R . .
H12C H 0.0914 0.9405 0.7831 0.053 Uiso 1 1 calc R . .
C16 C 0.1359(8) 0.7851(5) 0.8493(7) 0.032(3) Uani 1 1 d . . .
H25A H 0.1406 0.7635 0.8945 0.049 Uiso 1 1 calc R . .
H25B H 0.1828 0.7761 0.8189 0.049 Uiso 1 1 calc R . .
H25C H 0.0861 0.7731 0.8246 0.049 Uiso 1 1 calc R . .
C17 C 0.0248(7) 0.8655(5) 1.1184(7) 0.038(4) Uani 1 1 d . . .
H9A H 0.0031 0.8771 1.0716 0.057 Uiso 1 1 calc R . .
H9B H 0.0328 0.9007 1.1481 0.057 Uiso 1 1 calc R . .
H9C H -0.0135 0.8388 1.1421 0.057 Uiso 1 1 calc R . .
C18 C 0.1015(9) 0.7556(5) 1.0585(7) 0.041(4) Uani 1 1 d . . .
H24A H 0.0639 0.7323 1.0877 0.062 Uiso 1 1 calc R . .
H24B H 0.1517 0.7332 1.0510 0.062 Uiso 1 1 calc R . .
H24C H 0.0764 0.7642 1.0120 0.062 Uiso 1 1 calc R . .
C19 C 0.1489(9) 0.8059(5) 1.2017(6) 0.040(4) Uani 1 1 d . . .
H17A H 0.1062 0.7800 1.2202 0.060 Uiso 1 1 calc R . .
H17B H 0.1516 0.8417 1.2310 0.060 Uiso 1 1 calc R . .
H17C H 0.2011 0.7853 1.2037 0.060 Uiso 1 1 calc R . .
C20 C 0.4575(7) 0.8775(5) 0.8742(6) 0.029(3) Uani 1 1 d . . .
H8A H 0.4956 0.8489 0.8539 0.044 Uiso 1 1 calc R . .
H8B H 0.4708 0.8843 0.9247 0.044 Uiso 1 1 calc R . .
H8C H 0.4615 0.9148 0.8478 0.044 Uiso 1 1 calc R . .
C21 C 0.3553(7) 0.7655(4) 0.8885(6) 0.024(3) Uani 1 1 d . . .
H13A H 0.3023 0.7475 0.8794 0.036 Uiso 1 1 calc R . .
H13B H 0.3699 0.7602 0.9389 0.036 Uiso 1 1 calc R . .
H13C H 0.3963 0.7467 0.8581 0.036 Uiso 1 1 calc R . .
C22 C 0.3301(8) 0.8523(5) 0.7681(6) 0.033(3) Uani 1 1 d . . .
H11A H 0.3334 0.8935 0.7526 0.050 Uiso 1 1 calc R . .
H11B H 0.2757 0.8369 0.7580 0.050 Uiso 1 1 calc R . .
H11C H 0.3705 0.8288 0.7422 0.050 Uiso 1 1 calc R . .
C23 C 0.3228(9) 0.7354(5) 1.0962(7) 0.042(4) Uani 1 1 d . . .
H22A H 0.3712 0.7136 1.1112 0.063 Uiso 1 1 calc R . .
H22B H 0.3093 0.7250 1.0467 0.063 Uiso 1 1 calc R . .
H22C H 0.2772 0.7251 1.1276 0.063 Uiso 1 1 calc R . .
C24 C 0.4492(7) 0.8273(5) 1.0644(7) 0.039(3) Uani 1 1 d . . .
H23A H 0.4661 0.8684 1.0704 0.058 Uiso 1 1 calc R . .
H23B H 0.4492 0.8171 1.0134 0.058 Uiso 1 1 calc R . .
H23C H 0.4871 0.8014 1.0900 0.058 Uiso 1 1 calc R . .
C25 C 0.3587(9) 0.8321(5) 1.2011(6) 0.040(4) Uani 1 1 d . . .
H21A H 0.3678 0.7947 1.2263 0.059 Uiso 1 1 calc R . .
H21B H 0.3104 0.8515 1.2207 0.059 Uiso 1 1 calc R . .
H21C H 0.4059 0.8578 1.2075 0.059 Uiso 1 1 calc R . .

loop_
_atom_site_aniso_label
_atom_site_aniso_U_11
_atom_site_aniso_U_22
_atom_site_aniso_U_33
_atom_site_aniso_U_23
_atom_site_aniso_U_13
_atom_site_aniso_U_12
Hf1 0.0331(3) 0.0081(2) 0.0234(3) -0.0011(2) 0.0009(2) 0.0005(3)
P1 0.040(2) 0.0136(15) 0.0298(19) -0.0001(14) 0.0034(16) 0.0027(14)
Si1 0.033(2) 0.0157(17) 0.030(2) -0.0040(16) -0.0034(16) -0.0006(15)
Si2 0.0242(17) 0.0119(14) 0.0225(16) -0.0008(13) -0.0026(16) 0.0020(15)
Si3 0.041(2) 0.0080(14) 0.0217(17) 0.0024(13) 0.0018(16) -0.0009(15)
Si4 0.046(2) 0.0146(17) 0.031(2) 0.0009(16) 0.0074(18) -0.0083(16)
Si5 0.034(2) 0.0089(15) 0.0238(19) -0.0022(14) 0.0023(16) 0.0030(15)
Si6 0.051(2) 0.0124(16) 0.023(2) -0.0003(15) -0.0013(18) 0.0061(16)
C1 0.033(7) 0.023(7) 0.038(9) -0.003(6) 0.002(6) 0.000(6)
C2 0.046(9) 0.041(8) 0.020(7) 0.002(7) 0.001(6) -0.004(7)
C3 0.046(9) 0.014(7) 0.049(9) -0.004(7) -0.003(7) -0.008(6)
C4 0.030(8) 0.024(7) 0.058(10) -0.019(7) -0.009(7) 0.005(6)
C5 0.022(7) 0.023(7) 0.032(8) -0.013(6) -0.008(6) -0.009(5)
C6 0.037(8) 0.014(7) 0.039(9) 0.000(6) 0.007(6) 0.004(5)
C7 0.042(8) 0.016(7) 0.039(8) 0.002(6) 0.007(6) 0.007(6)
C8 0.032(8) 0.031(8) 0.039(9) -0.008(7) -0.007(6) -0.009(6)
C9 0.052(9) 0.006(6) 0.036(8) 0.007(6) 0.011(7) 0.012(6)
C10 0.034(7) 0.023(7) 0.025(7) -0.011(6) 0.000(6) 0.011(5)
C11 0.040(8) 0.022(7) 0.044(8) 0.012(6) -0.004(7) -0.001(6)
C12 0.071(10) 0.032(8) 0.021(7) 0.017(6) -0.001(7) -0.009(7)
C13 0.061(9) 0.023(7) 0.028(8) 0.009(6) 0.023(7) 0.002(7)
C14 0.036(8) 0.025(7) 0.044(9) -0.004(6) -0.002(7) -0.007(6)
C15 0.031(7) 0.044(8) 0.030(8) -0.006(6) -0.010(6) 0.003(6)
C16 0.051(9) 0.008(6) 0.038(8) -0.009(6) -0.003(7) -0.011(6)
C17 0.047(9) 0.029(8) 0.038(8) 0.007(6) 0.012(7) -0.011(7)
C18 0.061(10) 0.030(8) 0.033(8) 0.003(7) 0.005(7) -0.013(7)
C19 0.067(10) 0.025(8) 0.027(8) 0.009(6) 0.004(7) -0.013(7)
C20 0.041(8) 0.016(6) 0.030(8) -0.002(6) 0.011(6) 0.003(6)
C21 0.036(8) 0.008(6) 0.028(7) -0.001(5) 0.003(6) 0.005(5)
C22 0.060(9) 0.010(6) 0.030(8) -0.002(5) 0.013(7) 0.002(6)
C23 0.071(10) 0.013(6) 0.043(9) 0.006(6) 0.004(8) 0.006(7)
C24 0.051(9) 0.027(8) 0.038(8) -0.009(7) -0.011(7) -0.001(7)
C25 0.074(11) 0.023(7) 0.022(8) 0.009(6) -0.006(7) 0.015(7)
